data_2239174
loop_
_publ_author_name
'Sahbani, Thameur'
'Smirani Sta, Wajda'
'Rzaigui, Mohamed'

_publ_section_title
;
 Bis(4-aminopyridinium) hexaaquanickel(II) bis(sulfate)
;
_journal_issue 1
_journal_name_full 'Acta Crystallographica Section E'
_journal_page_first m6
_journal_paper_doi 10.1107/S1600536813032558
_journal_volume 70
_journal_year 2014
_chemical_formula_iupac '(C5 H7 N2)2 [Ni (H2 O)6] (S O4)2'
_chemical_formula_moiety 'H12 Ni O6 2+, 2(C5 H7 N2 +), 2(O4 S 2-)'
_chemical_formula_sum 'C10 H26 N4 Ni O14 S2'
_chemical_formula_weight 549.18
_chemical_name_systematic
;
Bis(4-aminopyridinium) hexaaquanickel(II) bis(sulfate)
;
_space_group_IT_number 2
_symmetry_cell_setting triclinic
_symmetry_space_group_name_Hall '-P 1'
_symmetry_space_group_name_H-M 'P -1'
_atom_sites_solution_hydrogens geom
_atom_sites_solution_primary direct
_atom_sites_solution_secondary difmap
_audit_creation_method SHELXL-97
_cell_angle_alpha 100.61(3)
_cell_angle_beta 99.26(2)
_cell_angle_gamma 99.57(2)
_cell_formula_units_Z 1
_cell_length_a 6.212(2)
_cell_length_b 7.015(3)
_cell_length_c 12.422(2)
_cell_measurement_reflns_used 25
_cell_measurement_temperature 293(2)
_cell_measurement_theta_max 11
_cell_measurement_theta_min 9
_cell_volume 514.3(3)
_computing_cell_refinement 'CAD-4 EXPRESS (Enraf--Nonius, 1994)'
_computing_data_collection 'CAD-4 EXPRESS (Enraf--Nonius, 1994)'
_computing_data_reduction 'XCAD4 (Harms & Wocadlo, 1995)'
_computing_molecular_graphics 'ORTEP-3 for Windows (Farrugia, 2012)'
_computing_publication_material 'WinGX (Farrugia, 2012)'
_computing_structure_refinement 'SHELXL97 (Sheldrick, 2008)'
_computing_structure_solution 'SHELXS97 (Sheldrick, 2008)'
_diffrn_ambient_temperature 293
_diffrn_measured_fraction_theta_full 0.996
_diffrn_measured_fraction_theta_max 0.996
_diffrn_measurement_device_type 'Enraf--Nonius TurboCAD-4'
_diffrn_measurement_method '\w scans'
_diffrn_radiation_monochromator graphite
_diffrn_radiation_source 'fine-focus sealed tube'
_diffrn_radiation_type AgK\a
_diffrn_radiation_wavelength 0.56085
_diffrn_reflns_av_R_equivalents 0.0144
_diffrn_reflns_av_sigmaI/netI 0.0290
_diffrn_reflns_limit_h_max 10
_diffrn_reflns_limit_h_min -10
_diffrn_reflns_limit_k_max 11
_diffrn_reflns_limit_k_min -11
_diffrn_reflns_limit_l_max 20
_diffrn_reflns_limit_l_min -2
_diffrn_reflns_number 5919
_diffrn_reflns_theta_full 27.96
_diffrn_reflns_theta_max 27.96
_diffrn_reflns_theta_min 2.38
_diffrn_standards_decay_% 5
_diffrn_standards_interval_time 120
_diffrn_standards_number 2
_exptl_absorpt_coefficient_mu 0.643
_exptl_absorpt_correction_type none
_exptl_crystal_colour blue
_exptl_crystal_density_diffrn 1.773
_exptl_crystal_density_method 'not measured'
_exptl_crystal_description block
_exptl_crystal_F_000 286
_exptl_crystal_size_max 0.30
_exptl_crystal_size_mid 0.20
_exptl_crystal_size_min 0.20
_refine_diff_density_max 0.752
_refine_diff_density_min -1.058
_refine_ls_extinction_method none
_refine_ls_goodness_of_fit_ref 1.110
_refine_ls_hydrogen_treatment mixed
_refine_ls_matrix_type full
_refine_ls_number_parameters 174
_refine_ls_number_reflns 5022
_refine_ls_number_restraints 6
_refine_ls_restrained_S_all 1.110
_refine_ls_R_factor_all 0.0565
_refine_ls_R_factor_gt 0.0379
_refine_ls_shift/su_max 0.001
_refine_ls_shift/su_mean 0.000
_refine_ls_structure_factor_coef Fsqd
_refine_ls_weighting_details 'calc w=1/[\s^2^(Fo^2^)+(0.0459P)^2^+0.2397P] where P=(Fo^2^+2Fc^2^)/3'
_refine_ls_weighting_scheme calc
_refine_ls_wR_factor_gt 0.0910
_refine_ls_wR_factor_ref 0.0972
_reflns_number_gt 3986
_reflns_number_total 5022
_reflns_threshold_expression I>2sigma(I)
_cod_data_source_file wm2787sup1.cf
_cod_data_source_block I
_cod_original_sg_symbol_H-M 'P -1 '
_cod_database_code 2239174
_cod_database_fobs_code 2239174

loop_
_symmetry_equiv_pos_as_xyz
'x, y, z'
'-x, -y, -z'

loop_
_atom_site_type_symbol
_atom_site_label
_atom_site_fract_x
_atom_site_fract_y
_atom_site_fract_z
_atom_site_U_iso_or_equiv
_atom_site_adp_type
_atom_site_calc_flag
_atom_site_refinement_flags
_atom_site_occupancy
_atom_site_symmetry_multiplicity
Ni Ni1 0.0000 0.0000 0.0000 0.01654(6) Uani d S 1 2
O O1 0.15341(17) -0.21342(15) -0.07350(9) 0.02370(18) Uani d D 1 1
O O2 0.28416(17) 0.11424(15) 0.12233(10) 0.0257(2) Uani d D 1 1
O O3 0.10291(17) 0.16756(15) -0.10704(9) 0.02297(18) Uani d . 1 1
C C1 0.9486(2) -0.2906(2) 0.45752(12) 0.0243(2) Uani d . 1 1
N N2 0.9660(3) -0.1384(2) 0.68016(12) 0.0418(4) Uani d . 1 1
H H1 0.9714 -0.0903 0.7496 0.050 Uiso calc R 1 1
C C3 0.7706(3) -0.2354(3) 0.61472(15) 0.0395(4) Uani d . 1 1
H H3 0.6434 -0.2507 0.6454 0.047 Uiso calc R 1 1
C C5 1.1512(3) -0.1901(2) 0.53005(15) 0.0316(3) Uani d . 1 1
H H5 1.2830 -0.1752 0.5032 0.038 Uiso calc R 1 1
C C4 1.1524(3) -0.1156(3) 0.63905(16) 0.0389(4) Uani d . 1 1
H H4 1.2856 -0.0473 0.6861 0.047 Uiso calc R 1 1
N N1 0.9396(3) -0.3609(3) 0.35006(12) 0.0338(3) Uani d . 1 1
C C2 0.7559(3) -0.3115(3) 0.50454(13) 0.0305(3) Uani d . 1 1
H H2 0.6191 -0.3773 0.4601 0.037 Uiso calc R 1 1
H H103 0.056(4) 0.261(3) -0.1106(18) 0.030(5) Uiso d . 1 1
H H203 0.236(3) 0.205(3) -0.1029(16) 0.023(4) Uiso d . 1 1
H H7 1.061(5) -0.333(4) 0.327(2) 0.062(8) Uiso d . 1 1
H H6 0.827(5) -0.410(4) 0.307(2) 0.048(7) Uiso d . 1 1
S S1 0.62063(5) 0.35433(4) 0.81367(3) 0.02033(7) Uani d . 1 1
O O5 0.85539(16) 0.44487(16) 0.86606(11) 0.0306(2) Uani d . 1 1
O O7 0.53371(17) 0.21768(17) 0.88249(10) 0.0295(2) Uani d . 1 1
O O4 0.48753(19) 0.50858(17) 0.81131(13) 0.0354(3) Uani d . 1 1
O O6 0.6085(2) 0.2407(2) 0.70136(11) 0.0420(3) Uani d . 1 1
H H1O1 0.257(3) -0.228(3) -0.0278(18) 0.047(7) Uiso d D 1 1
H H2O1 0.065(4) -0.327(3) -0.098(2) 0.059(8) Uiso d D 1 1
H H1O2 0.363(4) 0.225(2) 0.129(2) 0.047(7) Uiso d D 1 1
H H2O2 0.367(3) 0.034(3) 0.1328(19) 0.032(5) Uiso d D 1 1

loop_
_atom_site_aniso_label
_atom_site_aniso_U_11
_atom_site_aniso_U_22
_atom_site_aniso_U_33
_atom_site_aniso_U_12
_atom_site_aniso_U_13
_atom_site_aniso_U_23
Ni1 0.01578(10) 0.01730(10) 0.01684(10) 0.00301(7) 0.00362(7) 0.00442(7)
O1 0.0239(4) 0.0213(4) 0.0263(5) 0.0059(3) 0.0053(4) 0.0045(4)
O2 0.0219(4) 0.0216(4) 0.0301(5) 0.0031(3) -0.0012(4) 0.0038(4)
O3 0.0195(4) 0.0242(4) 0.0287(5) 0.0051(3) 0.0078(4) 0.0113(4)
C1 0.0253(6) 0.0268(6) 0.0222(6) 0.0068(5) 0.0044(5) 0.0081(5)
N2 0.0545(10) 0.0452(8) 0.0222(6) 0.0137(7) 0.0035(6) -0.0014(6)
C3 0.0401(9) 0.0538(10) 0.0278(7) 0.0136(8) 0.0131(7) 0.0080(7)
C5 0.0255(6) 0.0327(7) 0.0340(7) 0.0020(5) 0.0014(6) 0.0079(6)
C4 0.0395(8) 0.0317(8) 0.0358(8) 0.0025(6) -0.0064(7) -0.0006(6)
N1 0.0303(6) 0.0498(8) 0.0217(6) 0.0093(6) 0.0061(5) 0.0071(6)
C2 0.0256(6) 0.0398(8) 0.0253(6) 0.0043(6) 0.0061(5) 0.0064(6)
S1 0.01526(12) 0.02018(13) 0.02486(15) 0.00201(10) 0.00201(10) 0.00623(11)
O5 0.0164(4) 0.0257(5) 0.0454(7) -0.0001(3) -0.0019(4) 0.0076(5)
O7 0.0222(4) 0.0331(5) 0.0390(6) 0.0067(4) 0.0098(4) 0.0184(5)
O4 0.0231(5) 0.0246(5) 0.0571(8) 0.0068(4) -0.0024(5) 0.0124(5)
O6 0.0400(7) 0.0518(8) 0.0275(6) 0.0023(6) 0.0070(5) -0.0019(5)

loop_
_atom_type_symbol
_atom_type_description
_atom_type_scat_dispersion_real
_atom_type_scat_dispersion_imag
_atom_type_scat_source
Ni Ni 0.3147 0.7232 'International Tables Vol C Tables 4.2.6.8 and 6.1.1.4'
O O 0.0056 0.0036 'International Tables Vol C Tables 4.2.6.8 and 6.1.1.4'
S S 0.0826 0.0763 'International Tables Vol C Tables 4.2.6.8 and 6.1.1.4'
C C 0.0015 0.0009 'International Tables Vol C Tables 4.2.6.8 and 6.1.1.4'
N N 0.0030 0.0019 'International Tables Vol C Tables 4.2.6.8 and 6.1.1.4'
H H 0.0000 0.0000 'International Tables Vol C Tables 4.2.6.8 and 6.1.1.4'

loop_
_geom_angle_atom_site_label_1
_geom_angle_atom_site_label_2
_geom_angle_atom_site_label_3
_geom_angle_site_symmetry_1
_geom_angle_site_symmetry_3
_geom_angle
O3 Ni1 O3 2 . 180.00(5)
O3 Ni1 O1 2 . 92.26(5)
O3 Ni1 O1 . . 87.74(5)
O3 Ni1 O1 2 2 87.74(5)
O3 Ni1 O1 . 2 92.26(5)
O1 Ni1 O1 . 2 180.00(7)
O3 Ni1 O2 2 2 93.96(5)
O3 Ni1 O2 . 2 86.04(5)
O1 Ni1 O2 . 2 89.83(5)
O1 Ni1 O2 2 2 90.17(5)
O3 Ni1 O2 2 . 86.04(5)
O3 Ni1 O2 . . 93.96(5)
O1 Ni1 O2 . . 90.17(5)
O1 Ni1 O2 2 . 89.83(5)
O2 Ni1 O2 2 . 180.00(7)
Ni1 O1 H1O1 . . 109.7(18)
Ni1 O1 H2O1 . . 112.7(19)
H1O1 O1 H2O1 . . 107.0(19)
Ni1 O2 H1O2 . . 123.5(17)
Ni1 O2 H2O2 . . 114.9(14)
H1O2 O2 H2O2 . . 108.4(18)
Ni1 O3 H103 . . 118.3(16)
Ni1 O3 H203 . . 118.9(13)
H103 O3 H203 . . 103.5(18)
N1 C1 C2 . . 121.41(14)
N1 C1 C5 . . 121.51(14)
C2 C1 C5 . . 117.08(14)
C4 N2 C3 . . 121.02(15)
C4 N2 H1 . . 119.5
C3 N2 H1 . . 119.5
N2 C3 C2 . . 121.01(17)
N2 C3 H3 . . 119.5
C2 C3 H3 . . 119.5
C4 C5 C1 . . 119.69(16)
C4 C5 H5 . . 120.2
C1 C5 H5 . . 120.2
N2 C4 C5 . . 121.31(16)
N2 C4 H4 . . 119.3
C5 C4 H4 . . 119.3
C1 N1 H7 . . 115.4(19)
C1 N1 H6 . . 123(2)
H7 N1 H6 . . 121(3)
C3 C2 C1 . . 119.88(16)
C3 C2 H2 . . 120.1
C1 C2 H2 . . 120.1
O6 S1 O4 . . 111.02(9)
O6 S1 O5 . . 109.76(8)
O4 S1 O5 . . 110.07(7)
O6 S1 O7 . . 108.89(8)
O4 S1 O7 . . 109.07(8)
O5 S1 O7 . . 107.96(7)

loop_
_geom_bond_atom_site_label_1
_geom_bond_atom_site_label_2
_geom_bond_site_symmetry_2
_geom_bond_distance
Ni1 O3 2 2.0388(11)
Ni1 O3 . 2.0388(11)
Ni1 O1 . 2.0578(12)
Ni1 O1 2 2.0578(12)
Ni1 O2 2 2.0701(12)
Ni1 O2 . 2.0701(12)
O1 H1O1 . 0.818(15)
O1 H2O1 . 0.860(15)
O2 H1O2 . 0.828(15)
O2 H2O2 . 0.839(14)
O3 H103 . 0.77(2)
O3 H203 . 0.82(2)
C1 N1 . 1.324(2)
C1 C2 . 1.412(2)
C1 C5 . 1.413(2)
N2 C4 . 1.336(3)
N2 C3 . 1.342(3)
N2 H1 . 0.8600
C3 C2 . 1.357(2)
C3 H3 . 0.9300
C5 C4 . 1.357(3)
C5 H5 . 0.9300
C4 H4 . 0.9300
N1 H7 . 0.85(3)
N1 H6 . 0.79(3)
C2 H2 . 0.9300
S1 O6 . 1.4574(14)
S1 O4 . 1.4686(12)
S1 O5 . 1.4793(12)
S1 O7 . 1.4897(12)

loop_
_geom_hbond_atom_site_label_D
_geom_hbond_atom_site_label_H
_geom_hbond_atom_site_label_A
_geom_hbond_site_symmetry_A
_geom_hbond_distance_DH
_geom_hbond_distance_HA
_geom_hbond_distance_DA
_geom_hbond_angle_DHA
_geom_hbond_publ_flag
N2 H1 O2 2_656 0.86 2.43 3.102(2) 136 yes
N2 H1 O3 1_656 0.86 2.23 2.983(2) 147 yes
O1 H1O1 O7 2_656 0.82(2) 2.03(2) 2.8231(16) 163(2) yes
O1 H2O1 O5 1_444 0.86(2) 1.82(2) 2.6741(16) 172(2) yes
O2 H1O2 O4 2_666 0.832(18) 1.895(17) 2.6952(17) 161(2) yes
O2 H2O2 O7 2_656 0.84(2) 1.95(2) 2.7480(16) 159(2) yes
N1 H6 O4 2_656 0.80(3) 2.17(3) 2.957(2) 173(3) yes
N1 H7 O5 2_756 0.86(3) 2.55(3) 3.153(2) 129(2) yes
N1 H7 O6 2_756 0.86(3) 2.15(3) 2.998(2) 170(2) yes
O3 H103 O5 1_454 0.77(2) 1.96(2) 2.7072(15) 164(2) yes
O3 H203 O7 1_554 0.815(19) 1.876(19) 2.6682(15) 164(2) yes
